data_1512344
loop_
_publ_author_name
'Gou, Quan'
'Deng, Bin'
'Zhang, Hongbin'
'Qin, Jun'

_publ_section_title
;
 Arylations of Substituted Enamides by Aryl Iodides: Regio- and
 Stereoselective Synthesis of (Z)-\b-Amido-\b-Arylacrylates.
;
_journal_issue 17
_journal_name_full 'Organic letters'
_journal_page_first 4604
_journal_page_last 4607
_journal_paper_doi 10.1021/ol402215f
_journal_volume 15
_journal_year 2013
_chemical_formula_sum 'C12 H12 F N O3'
_chemical_formula_weight 237.23
_chemical_name_systematic
; 
 ? 
;
_space_group_IT_number 19
_symmetry_cell_setting orthorhombic
_symmetry_space_group_name_Hall 'P 2ac 2ab'
_symmetry_space_group_name_H-M 'P 21 21 21'
_atom_sites_solution_hydrogens geom
_atom_sites_solution_primary direct
_atom_sites_solution_secondary difmap
_audit_creation_method SHELXL-97
_cell_angle_alpha 90.00
_cell_angle_beta 90.00
_cell_angle_gamma 90.00
_cell_formula_units_Z 8
_cell_length_a 8.9371(12)
_cell_length_b 12.7168(17)
_cell_length_c 20.942(3)
_cell_measurement_temperature 293(2)
_cell_volume 2380.1(6)
_computing_cell_refinement 'Bruker apex II'
_computing_data_collection 'Bruker apex II'
_computing_data_reduction 'Bruker SAINT'
_computing_molecular_graphics 'Bruker SHELXTL'
_computing_publication_material 'Bruker SHELXTL'
_computing_structure_refinement 'SHELXL-97 (Sheldrick, 1997)'
_computing_structure_solution 'SHELXS-97 (Sheldrick, 1990)'
_diffrn_ambient_temperature 293(2)
_diffrn_measured_fraction_theta_full 1.000
_diffrn_measured_fraction_theta_max 1.000
_diffrn_measurement_device_type 'CCD area detector'
_diffrn_measurement_method 'phi and omega scans'
_diffrn_radiation_monochromator graphite
_diffrn_radiation_source 'fine-focus sealed tube'
_diffrn_radiation_type MoK\a
_diffrn_radiation_wavelength 0.71073
_diffrn_reflns_av_R_equivalents 0.0455
_diffrn_reflns_av_sigmaI/netI 0.0481
_diffrn_reflns_limit_h_max 10
_diffrn_reflns_limit_h_min -10
_diffrn_reflns_limit_k_max 15
_diffrn_reflns_limit_k_min -14
_diffrn_reflns_limit_l_max 25
_diffrn_reflns_limit_l_min -12
_diffrn_reflns_number 13706
_diffrn_reflns_theta_full 25.15
_diffrn_reflns_theta_max 25.15
_diffrn_reflns_theta_min 1.87
_exptl_absorpt_coefficient_mu 0.106
_exptl_absorpt_correction_T_max 0.9751
_exptl_absorpt_correction_T_min 0.9670
_exptl_absorpt_correction_type multi-scan
_exptl_absorpt_process_details sadabs
_exptl_crystal_colour colourless
_exptl_crystal_density_diffrn 1.324
_exptl_crystal_density_method 'not measured'
_exptl_crystal_description block
_exptl_crystal_F_000 992
_exptl_crystal_size_max 0.32
_exptl_crystal_size_mid 0.26
_exptl_crystal_size_min 0.24
_refine_diff_density_max 0.142
_refine_diff_density_min -0.157
_refine_diff_density_rms 0.036
_refine_ls_abs_structure_details 'Flack H D (1983), Acta Cryst. A39, 876-881'
_refine_ls_abs_structure_Flack 0.9(13)
_refine_ls_extinction_method none
_refine_ls_goodness_of_fit_ref 1.025
_refine_ls_hydrogen_treatment mixed
_refine_ls_matrix_type full
_refine_ls_number_parameters 312
_refine_ls_number_reflns 4274
_refine_ls_number_restraints 0
_refine_ls_restrained_S_all 1.025
_refine_ls_R_factor_all 0.0913
_refine_ls_R_factor_gt 0.0470
_refine_ls_shift/su_max 0.000
_refine_ls_shift/su_mean 0.000
_refine_ls_structure_factor_coef Fsqd
_refine_ls_weighting_details 'calc w=1/[\s^2^(Fo^2^)+(0.0551P)^2^+0.1770P] where P=(Fo^2^+2Fc^2^)/3'
_refine_ls_weighting_scheme calc
_refine_ls_wR_factor_gt 0.1038
_refine_ls_wR_factor_ref 0.1264
_reflns_number_gt 2584
_reflns_number_total 4274
_reflns_threshold_expression >2sigma(I)
_cod_data_source_file ol402215f_si_003.cif
_cod_data_source_block (E)-3gb
_cod_depositor_comments
;
The following automatic conversions were performed:

'_symmetry_cell_setting' value 'Orthorhombic' changed to
'orthorhombic' according to
/home/saulius/struct/CIF-dictionaries/cif_core.dic dictionary named
'cif_core.dic' version 2.4.2 from 2011-04-26.

Automatic conversion script
Id: cif_fix_values 1891 2012-01-12 08:04:46Z andrius 
;
_cod_original_sg_symbol_H-M P212121
_cod_database_code 1512344

loop_
_symmetry_equiv_pos_as_xyz
'x, y, z'
'-x+1/2, -y, z+1/2'
'x+1/2, -y+1/2, -z'
'-x, y+1/2, -z+1/2'

loop_
_atom_site_label
_atom_site_type_symbol
_atom_site_fract_x
_atom_site_fract_y
_atom_site_fract_z
_atom_site_U_iso_or_equiv
_atom_site_adp_type
_atom_site_occupancy
_atom_site_symmetry_multiplicity
_atom_site_calc_flag
_atom_site_refinement_flags
F1 F 0.1388(2) 0.03023(19) 0.05030(12) 0.1103(9) Uani 1 1 d .
F2 F 1.3726(2) 0.20943(18) 0.44558(11) 0.0931(7) Uani 1 1 d .
N1 N 0.7181(3) -0.0511(2) 0.20380(13) 0.0551(7) Uani 1 1 d .
H1 H 0.6365 -0.0847 0.2114 0.066 Uiso 1 1 calc R
N2 N 0.7840(3) 0.2958(2) 0.29629(13) 0.0561(8) Uani 1 1 d .
H2A H 0.8649 0.3294 0.2875 0.067 Uiso 1 1 calc R
O1 O 0.7008(3) 0.2148(2) 0.07304(16) 0.1042(11) Uani 1 1 d .
O2 O 0.9317(3) 0.2455(2) 0.10515(14) 0.0887(8) Uani 1 1 d .
O3 O 0.9663(2) -0.05046(17) 0.22730(12) 0.0670(7) Uani 1 1 d .
O4 O 0.7974(3) 0.0468(2) 0.43724(13) 0.0922(9) Uani 1 1 d .
O5 O 0.5940(3) -0.01223(19) 0.38932(13) 0.0802(8) Uani 1 1 d .
O6 O 0.5343(2) 0.29570(18) 0.27701(12) 0.0707(7) Uani 1 1 d .
C1 C 0.2766(4) 0.0329(3) 0.0771(2) 0.0693(11) Uani 1 1 d .
C2 C 0.3797(5) -0.0355(3) 0.0565(2) 0.0904(13) Uani 1 1 d .
H2 H 0.3583 -0.0835 0.0242 0.109 Uiso 1 1 calc R
C3 C 0.5204(4) -0.0320(3) 0.08520(19) 0.0808(12) Uani 1 1 d .
H3 H 0.5933 -0.0794 0.0720 0.097 Uiso 1 1 calc R
C4 C 0.5543(3) 0.0377(2) 0.13144(15) 0.0505(8) Uani 1 1 d .
C5 C 0.4446(4) 0.1062(3) 0.1505(2) 0.0774(12) Uani 1 1 d .
H5 H 0.4649 0.1554 0.1821 0.093 Uiso 1 1 calc R
C6 C 0.3041(4) 0.1030(3) 0.1230(2) 0.0884(14) Uani 1 1 d .
H6 H 0.2296 0.1491 0.1363 0.106 Uiso 1 1 calc R
C7 C 0.7038(3) 0.0357(2) 0.16262(16) 0.0520(8) Uani 1 1 d .
C8 C 0.8130(4) 0.1052(3) 0.15214(17) 0.0628(10) Uani 1 1 d .
H8 H 0.9012 0.0981 0.1753 0.075 Uiso 1 1 calc R
C9 C 0.8023(4) 0.1923(3) 0.1063(2) 0.0647(10) Uani 1 1 d .
C10 C 0.9399(5) 0.3306(3) 0.0606(2) 0.1043(15) Uani 1 1 d .
H10A H 0.9948 0.3086 0.0235 0.156 Uiso 1 1 calc R
H10B H 0.9899 0.3892 0.0802 0.156 Uiso 1 1 calc R
H10C H 0.8407 0.3511 0.0483 0.156 Uiso 1 1 calc R
C11 C 0.8413(3) -0.0894(3) 0.23328(16) 0.0544(9) Uani 1 1 d .
C12 C 0.8134(4) -0.1835(3) 0.27445(19) 0.0740(11) Uani 1 1 d .
H12A H 0.7076 -0.1945 0.2786 0.111 Uiso 1 1 calc R
H12B H 0.8564 -0.1721 0.3159 0.111 Uiso 1 1 calc R
H12C H 0.8584 -0.2444 0.2552 0.111 Uiso 1 1 calc R
C13 C 1.2334(4) 0.2101(3) 0.41908(18) 0.0614(10) Uani 1 1 d .
C14 C 1.1375(4) 0.2870(3) 0.43590(18) 0.0664(10) Uani 1 1 d .
H14 H 1.1659 0.3386 0.4649 0.080 Uiso 1 1 calc R
C15 C 0.9970(4) 0.2875(3) 0.40928(17) 0.0621(9) Uani 1 1 d .
H15 H 0.9305 0.3412 0.4195 0.075 Uiso 1 1 calc R
C16 C 0.9533(3) 0.2090(2) 0.36739(14) 0.0460(8) Uani 1 1 d .
C17 C 1.0555(4) 0.1321(3) 0.35216(18) 0.0704(11) Uani 1 1 d .
H17 H 1.0289 0.0791 0.3238 0.084 Uiso 1 1 calc R
C18 C 1.1961(4) 0.1328(3) 0.3784(2) 0.0757(12) Uani 1 1 d .
H18 H 1.2647 0.0805 0.3681 0.091 Uiso 1 1 calc R
C19 C 0.8010(3) 0.2111(2) 0.33793(16) 0.0518(8) Uani 1 1 d .
C20 C 0.6951(4) 0.1401(3) 0.34918(17) 0.0597(10) Uani 1 1 d .
H20 H 0.6077 0.1444 0.3253 0.072 Uiso 1 1 calc R
C21 C 0.7060(4) 0.0567(3) 0.3960(2) 0.0596(9) Uani 1 1 d .
C22 C 0.5894(5) -0.0975(3) 0.4349(2) 0.0907(13) Uani 1 1 d .
H22A H 0.6612 -0.1502 0.4231 0.136 Uiso 1 1 calc R
H22B H 0.4911 -0.1279 0.4353 0.136 Uiso 1 1 calc R
H22C H 0.6130 -0.0712 0.4767 0.136 Uiso 1 1 calc R
C23 C 0.6579(3) 0.3333(3) 0.26742(17) 0.0561(9) Uani 1 1 d .
C24 C 0.6825(4) 0.4233(3) 0.2234(2) 0.0778(12) Uani 1 1 d .
H24A H 0.5881 0.4550 0.2130 0.117 Uiso 1 1 calc R
H24B H 0.7297 0.3987 0.1850 0.117 Uiso 1 1 calc R
H24C H 0.7457 0.4744 0.2437 0.117 Uiso 1 1 calc R

loop_
_atom_site_aniso_label
_atom_site_aniso_U_11
_atom_site_aniso_U_22
_atom_site_aniso_U_33
_atom_site_aniso_U_23
_atom_site_aniso_U_13
_atom_site_aniso_U_12
F1 0.0719(15) 0.1080(17) 0.151(2) 0.0204(17) -0.0642(16) -0.0154(13)
F2 0.0624(13) 0.1123(16) 0.1046(18) 0.0055(15) -0.0343(13) -0.0036(13)
N1 0.0377(14) 0.0615(17) 0.066(2) 0.0055(15) -0.0078(14) -0.0021(13)
N2 0.0381(15) 0.0598(17) 0.070(2) 0.0090(15) -0.0055(14) -0.0031(13)
O1 0.0672(17) 0.099(2) 0.146(3) 0.052(2) -0.034(2) -0.0104(17)
O2 0.0661(16) 0.0846(18) 0.115(2) 0.0277(17) -0.0168(16) -0.0282(14)
O3 0.0358(11) 0.0705(16) 0.0947(19) 0.0047(14) -0.0106(13) -0.0030(11)
O4 0.0862(19) 0.097(2) 0.094(2) 0.0268(17) -0.0286(18) -0.0237(17)
O5 0.0702(16) 0.0740(16) 0.096(2) 0.0142(16) -0.0102(15) -0.0219(14)
O6 0.0409(12) 0.0755(16) 0.0956(19) 0.0101(15) -0.0101(13) -0.0038(12)
C1 0.054(2) 0.066(2) 0.088(3) 0.015(2) -0.030(2) -0.005(2)
C2 0.092(3) 0.091(3) 0.088(3) -0.029(3) -0.044(3) 0.002(3)
C3 0.073(2) 0.079(2) 0.090(3) -0.033(2) -0.026(2) 0.020(2)
C4 0.0436(17) 0.0473(17) 0.060(2) -0.0030(17) -0.0047(16) -0.0013(14)
C5 0.0450(19) 0.085(3) 0.102(3) -0.039(2) -0.017(2) 0.0083(18)
C6 0.046(2) 0.091(3) 0.128(4) -0.037(3) -0.015(2) 0.017(2)
C7 0.0439(17) 0.0535(19) 0.058(2) -0.0032(17) -0.0051(17) 0.0046(16)
C8 0.0428(18) 0.064(2) 0.082(3) 0.000(2) -0.0132(19) -0.0042(17)
C9 0.053(2) 0.061(2) 0.080(3) 0.002(2) -0.003(2) -0.0009(19)
C10 0.095(3) 0.093(3) 0.125(4) 0.033(3) -0.008(3) -0.033(2)
C11 0.0429(19) 0.062(2) 0.058(2) -0.0025(19) -0.0055(17) 0.0071(16)
C12 0.057(2) 0.084(3) 0.081(3) 0.023(2) -0.005(2) 0.0080(19)
C13 0.0408(19) 0.077(3) 0.067(3) 0.009(2) -0.0124(18) -0.0050(18)
C14 0.066(2) 0.070(2) 0.063(2) -0.014(2) -0.0110(19) -0.010(2)
C15 0.0523(19) 0.058(2) 0.076(3) -0.0094(19) -0.0015(19) 0.0042(17)
C16 0.0403(16) 0.0496(17) 0.048(2) -0.0037(16) -0.0016(15) 0.0013(14)
C17 0.056(2) 0.070(2) 0.085(3) -0.027(2) -0.009(2) 0.0035(18)
C18 0.049(2) 0.081(3) 0.096(3) -0.015(2) -0.013(2) 0.013(2)
C19 0.0433(17) 0.0534(19) 0.059(2) -0.0049(17) -0.0035(17) -0.0019(16)
C20 0.0479(18) 0.061(2) 0.070(3) 0.0018(19) -0.0100(19) -0.0083(17)
C21 0.049(2) 0.052(2) 0.077(3) -0.001(2) 0.000(2) -0.0030(18)
C22 0.093(3) 0.075(2) 0.104(3) 0.019(3) 0.018(3) -0.012(2)
C23 0.0418(19) 0.063(2) 0.064(2) -0.0046(19) -0.0055(17) -0.0019(15)
C24 0.055(2) 0.092(3) 0.087(3) 0.024(2) -0.015(2) 0.001(2)

loop_
_atom_type_symbol
_atom_type_description
_atom_type_scat_dispersion_real
_atom_type_scat_dispersion_imag
_atom_type_scat_source
C C 0.0033 0.0016 'International Tables Vol C Tables 4.2.6.8 and 6.1.1.4'
H H 0.0000 0.0000 'International Tables Vol C Tables 4.2.6.8 and 6.1.1.4'
F F 0.0171 0.0103 'International Tables Vol C Tables 4.2.6.8 and 6.1.1.4'
N N 0.0061 0.0033 'International Tables Vol C Tables 4.2.6.8 and 6.1.1.4'
O O 0.0106 0.0060 'International Tables Vol C Tables 4.2.6.8 and 6.1.1.4'

loop_
_geom_angle_atom_site_label_1
_geom_angle_atom_site_label_2
_geom_angle_atom_site_label_3
_geom_angle
C11 N1 C7 129.5(3)
C11 N1 H1 115.2
C7 N1 H1 115.2
C23 N2 C19 129.5(3)
C23 N2 H2A 115.2
C19 N2 H2A 115.2
C9 O2 C10 116.0(3)
C21 O5 C22 116.4(3)
C6 C1 C2 122.7(4)
C6 C1 F1 118.9(4)
C2 C1 F1 118.4(4)
C1 C2 C3 117.4(4)
C1 C2 H2 121.3
C3 C2 H2 121.3
C4 C3 C2 122.3(3)
C4 C3 H3 118.8
C2 C3 H3 118.8
C3 C4 C5 117.8(3)
C3 C4 C7 120.4(3)
C5 C4 C7 121.7(3)
C4 C5 C6 120.7(3)
C4 C5 H5 119.7
C6 C5 H5 119.7
C1 C6 C5 119.1(4)
C1 C6 H6 120.4
C5 C6 H6 120.4
C8 C7 N1 123.7(3)
C8 C7 C4 125.0(3)
N1 C7 C4 111.4(3)
C7 C8 C9 124.0(3)
C7 C8 H8 118.0
C9 C8 H8 118.0
O1 C9 O2 122.0(4)
O1 C9 C8 128.3(4)
O2 C9 C8 109.7(3)
O2 C10 H10A 109.5
O2 C10 H10B 109.5
H10A C10 H10B 109.5
O2 C10 H10C 109.5
H10A C10 H10C 109.5
H10B C10 H10C 109.5
O3 C11 N1 123.2(3)
O3 C11 C12 122.2(3)
N1 C11 C12 114.5(3)
C11 C12 H12A 109.5
C11 C12 H12B 109.5
H12A C12 H12B 109.5
C11 C12 H12C 109.5
H12A C12 H12C 109.5
H12B C12 H12C 109.5
C18 C13 C14 122.7(3)
C18 C13 F2 118.7(3)
C14 C13 F2 118.6(4)
C13 C14 C15 118.6(3)
C13 C14 H14 120.7
C15 C14 H14 120.7
C14 C15 C16 120.7(3)
C14 C15 H15 119.6
C16 C15 H15 119.6
C17 C16 C15 118.2(3)
C17 C16 C19 121.4(3)
C15 C16 C19 120.3(3)
C18 C17 C16 120.8(3)
C18 C17 H17 119.6
C16 C17 H17 119.6
C13 C18 C17 119.1(3)
C13 C18 H18 120.5
C17 C18 H18 120.5
C20 C19 N2 123.9(3)
C20 C19 C16 124.3(3)
N2 C19 C16 111.8(3)
C19 C20 C21 124.7(3)
C19 C20 H20 117.6
C21 C20 H20 117.6
O4 C21 O5 121.1(3)
O4 C21 C20 127.8(3)
O5 C21 C20 111.1(3)
O5 C22 H22A 109.5
O5 C22 H22B 109.5
H22A C22 H22B 109.5
O5 C22 H22C 109.5
H22A C22 H22C 109.5
H22B C22 H22C 109.5
O6 C23 N2 122.5(3)
O6 C23 C24 122.6(3)
N2 C23 C24 114.9(3)
C23 C24 H24A 109.5
C23 C24 H24B 109.5
H24A C24 H24B 109.5
C23 C24 H24C 109.5
H24A C24 H24C 109.5
H24B C24 H24C 109.5

loop_
_geom_bond_atom_site_label_1
_geom_bond_atom_site_label_2
_geom_bond_distance
F1 C1 1.354(4)
F2 C13 1.363(4)
N1 C11 1.354(4)
N1 C7 1.406(4)
N1 H1 0.8600
N2 C23 1.365(4)
N2 C19 1.395(4)
N2 H2A 0.8600
O1 C9 1.180(4)
O2 C9 1.340(4)
O2 C10 1.430(4)
O3 C11 1.228(3)
O4 C21 1.196(4)
O5 C21 1.338(4)
O5 C22 1.446(4)
O6 C23 1.220(3)
C1 C6 1.333(5)
C1 C2 1.339(5)
C2 C3 1.395(5)
C2 H2 0.9300
C3 C4 1.347(4)
C3 H3 0.9300
C4 C5 1.371(4)
C4 C7 1.487(4)
C5 C6 1.382(5)
C5 H5 0.9300
C6 H6 0.9300
C7 C8 1.335(4)
C8 C9 1.468(5)
C8 H8 0.9300
C10 H10A 0.9600
C10 H10B 0.9600
C10 H10C 0.9600
C11 C12 1.496(5)
C12 H12A 0.9600
C12 H12B 0.9600
C12 H12C 0.9600
C13 C18 1.343(5)
C13 C14 1.347(5)
C14 C15 1.374(4)
C14 H14 0.9300
C15 C16 1.385(4)
C15 H15 0.9300
C16 C17 1.375(4)
C16 C19 1.495(4)
C17 C18 1.371(5)
C17 H17 0.9300
C18 H18 0.9300
C19 C20 1.328(4)
C20 C21 1.448(5)
C20 H20 0.9300
C22 H22A 0.9600
C22 H22B 0.9600
C22 H22C 0.9600
C23 C24 1.486(5)
C24 H24A 0.9600
C24 H24B 0.9600
C24 H24C 0.9600

loop_
_geom_hbond_atom_site_label_D
_geom_hbond_atom_site_label_H
_geom_hbond_atom_site_label_A
_geom_hbond_distance_DH
_geom_hbond_distance_HA
_geom_hbond_distance_DA
_geom_hbond_angle_DHA
_geom_hbond_site_symmetry_A
N2 H2A O3 0.86 2.17 3.007(3) 164.9 4_755
N1 H1 O6 0.86 2.17 3.008(3) 165.1 4_645

loop_
_geom_torsion_atom_site_label_1
_geom_torsion_atom_site_label_2
_geom_torsion_atom_site_label_3
_geom_torsion_atom_site_label_4
_geom_torsion
C6 C1 C2 C3 0.4(7)
F1 C1 C2 C3 -179.4(4)
C1 C2 C3 C4 -0.8(6)
C2 C3 C4 C5 0.5(6)
C2 C3 C4 C7 177.5(4)
C3 C4 C5 C6 0.3(6)
C7 C4 C5 C6 -176.6(4)
C2 C1 C6 C5 0.4(7)
F1 C1 C6 C5 -179.9(4)
C4 C5 C6 C1 -0.7(7)
C11 N1 C7 C8 -9.3(5)
C11 N1 C7 C4 169.2(3)
C3 C4 C7 C8 105.8(4)
C5 C4 C7 C8 -77.4(5)
C3 C4 C7 N1 -72.7(4)
C5 C4 C7 N1 104.2(4)
N1 C7 C8 C9 176.1(3)
C4 C7 C8 C9 -2.1(5)
C10 O2 C9 O1 -0.6(6)
C10 O2 C9 C8 177.7(3)
C7 C8 C9 O1 0.4(6)
C7 C8 C9 O2 -177.7(3)
C7 N1 C11 O3 -0.1(5)
C7 N1 C11 C12 179.5(3)
C18 C13 C14 C15 -1.4(6)
F2 C13 C14 C15 -179.9(3)
C13 C14 C15 C16 1.8(5)
C14 C15 C16 C17 -1.5(5)
C14 C15 C16 C19 -179.1(3)
C15 C16 C17 C18 0.7(6)
C19 C16 C17 C18 178.3(4)
C14 C13 C18 C17 0.6(6)
F2 C13 C18 C17 179.1(4)
C16 C17 C18 C13 -0.3(6)
C23 N2 C19 C20 11.1(5)
C23 N2 C19 C16 -169.8(3)
C17 C16 C19 C20 68.1(5)
C15 C16 C19 C20 -114.3(4)
C17 C16 C19 N2 -110.9(4)
C15 C16 C19 N2 66.6(4)
N2 C19 C20 C21 -174.7(3)
C16 C19 C20 C21 6.4(5)
C22 O5 C21 O4 0.7(5)
C22 O5 C21 C20 -177.8(3)
C19 C20 C21 O4 11.8(6)
C19 C20 C21 O5 -169.8(3)
C19 N2 C23 O6 2.4(5)
C19 N2 C23 C24 -177.5(3)
